data_1547509
loop_
_publ_author_name
'Mandal, Debdeep'
'Dolai, Ramapada'
'Chrysochos, Nicolas'
'Kalita, Pankaj'
'Kumar, Ravi'
'Dhara, Debabrata'
'Maiti, Avijit'
'Narayanan, Ramakirushnan Suriya'
'Rajaraman, Gopalan'
'Schulzke, Carola'
'Chandrasekhar, Vadapalli'
'Jana, Anukul'

_publ_section_title
;
 Stepwise Reversible Oxidation of N-Peralkyl-Substituted NHC-CAAC Derived
 Triazaalkenes: Isolation of Radical Cations and Dications.
;
_journal_issue 20
_journal_name_full 'Organic letters'
_journal_page_first 5605
_journal_page_last 5608
_journal_paper_doi 10.1021/acs.orglett.7b02721
_journal_volume 19
_journal_year 2017
_chemical_formula_sum 'C23 H42 F3 N3 O3 S'
_chemical_formula_weight 497.65
_chemical_name_systematic
;
 ?
;
_space_group_crystal_system monoclinic
_space_group_IT_number 14
_space_group_name_Hall '-P 2yn'
_space_group_name_H-M_alt 'P 1 21/n 1'
_symmetry_space_group_name_Hall '-P 2yn'
_symmetry_space_group_name_H-M 'P 1 21/n 1'
_atom_sites_solution_hydrogens geom
_audit_creation_method SHELXL-2013
_cell_angle_alpha 90
_cell_angle_beta 92.79(3)
_cell_angle_gamma 90
_cell_formula_units_Z 4
_cell_length_a 10.299(2)
_cell_length_b 8.3668(17)
_cell_length_c 29.872(6)
_cell_measurement_reflns_used 23615
_cell_measurement_temperature 170(2)
_cell_measurement_theta_max 55.1
_cell_measurement_theta_min 6.3
_cell_volume 2571.0(9)
_computing_cell_refinement 'X-Area by STOE & Cie GmbH 2010'
_computing_data_collection 'X-Area by STOE & Cie GmbH 2010'
_computing_data_reduction 'X-Area by STOE & Cie GmbH 2010'
_computing_molecular_graphics 'XP Version 5.1 by Bruker AXS 1998'
_computing_publication_material 'CIFTAB (Sheldrick, 2013)'
_computing_structure_refinement 'SHELXL-2013 (Sheldrick, 2013)'
_computing_structure_solution 'SHELXT-2014 (Sheldrick, 2013)'
_diffrn_ambient_temperature 170(2)
_diffrn_detector_area_resol_mean 6.67
_diffrn_measured_fraction_theta_full 0.998
_diffrn_measured_fraction_theta_max 0.982
_diffrn_measurement_device_type 'STOE IPDS2T'
_diffrn_measurement_method \w
_diffrn_radiation_type MoK\a
_diffrn_radiation_wavelength 0.71073
_diffrn_reflns_av_R_equivalents 0.0443
_diffrn_reflns_av_unetI/netI 0.0332
_diffrn_reflns_Laue_measured_fraction_full 0.998
_diffrn_reflns_Laue_measured_fraction_max 0.982
_diffrn_reflns_limit_h_max 13
_diffrn_reflns_limit_h_min -13
_diffrn_reflns_limit_k_max 10
_diffrn_reflns_limit_k_min -10
_diffrn_reflns_limit_l_max 38
_diffrn_reflns_limit_l_min -36
_diffrn_reflns_number 22808
_diffrn_reflns_point_group_measured_fraction_full 0.998
_diffrn_reflns_point_group_measured_fraction_max 0.982
_diffrn_reflns_theta_full 25.242
_diffrn_reflns_theta_max 27.527
_diffrn_reflns_theta_min 3.138
_diffrn_source 'fine-focus sealed tube'
_exptl_absorpt_coefficient_mu 0.176
_exptl_absorpt_correction_T_max 0.9774
_exptl_absorpt_correction_T_min 0.6665
_exptl_absorpt_correction_type numerical
_exptl_absorpt_process_details 'face indexed'
_exptl_crystal_colour colourless
_exptl_crystal_density_diffrn 1.286
_exptl_crystal_description block
_exptl_crystal_F_000 1072
_exptl_crystal_size_max 0.384
_exptl_crystal_size_mid 0.342
_exptl_crystal_size_min 0.237
_refine_diff_density_max 0.631
_refine_diff_density_min -0.509
_refine_diff_density_rms 0.055
_refine_ls_extinction_method none
_refine_ls_goodness_of_fit_ref 1.080
_refine_ls_hydrogen_treatment constr
_refine_ls_matrix_type full
_refine_ls_number_parameters 374
_refine_ls_number_reflns 5821
_refine_ls_number_restraints 48
_refine_ls_restrained_S_all 1.092
_refine_ls_R_factor_all 0.0867
_refine_ls_R_factor_gt 0.0574
_refine_ls_shift/su_max 0.000
_refine_ls_shift/su_mean 0.000
_refine_ls_structure_factor_coef Fsqd
_refine_ls_weighting_details 'w=1/[\s^2^(Fo^2^)+(0.0897P)^2^+0.7451P] where P=(Fo^2^+2Fc^2^)/3'
_refine_ls_weighting_scheme calc
_refine_ls_wR_factor_gt 0.1511
_refine_ls_wR_factor_ref 0.1743
_reflns_Friedel_coverage 0.000
_reflns_number_gt 3893
_reflns_number_total 5821
_reflns_threshold_expression 'I > 2\s(I)'
_cod_data_source_file ol7b02721_si_002.cif
_cod_data_source_block DM-392
_cod_depositor_comments 'Adding full bibliography for 1547507--1547513.cif.'
_cod_original_cell_volume 2571.2(9)
_cod_database_code 1547509
_shelx_space_group_comment
;
The symmetry employed for this shelxl refinement is uniquely defined
by the following loop, which should always be used as a source of
symmetry information in preference to the above space-group names.
They are only intended as comments.
;
_shelx_estimated_absorpt_t_min 0.935
_shelx_estimated_absorpt_t_max 0.959
_shelxl_version_number 2013-3

loop_
_space_group_symop_operation_xyz
'x, y, z'
'-x+1/2, y+1/2, -z+1/2'
'-x, -y, -z'
'x-1/2, -y-1/2, z-1/2'

loop_
_atom_site_label
_atom_site_type_symbol
_atom_site_fract_x
_atom_site_fract_y
_atom_site_fract_z
_atom_site_U_iso_or_equiv
_atom_site_adp_type
_atom_site_occupancy
_atom_site_site_symmetry_order
_atom_site_calc_flag
_atom_site_refinement_flags_posn
_atom_site_refinement_flags_adp
_atom_site_refinement_flags_occupancy
_atom_site_disorder_assembly
_atom_site_disorder_group
N1 N 1.02266(16) 0.5455(2) 0.67264(6) 0.0348(4) Uani 1 1 d . . . . .
N2 N 0.77077(15) 0.52746(19) 0.61734(5) 0.0296(4) Uani 1 1 d . . . . .
N3 N 0.86742(15) 0.35326(18) 0.57649(5) 0.0291(3) Uani 1 1 d . . . . .
C1 C 1.0593(2) 0.7150(3) 0.60664(8) 0.0461(5) Uani 1 1 d . . . . .
H1A H 1.0204 0.6372 0.5855 0.069 Uiso 1 1 calc R U . . .
H1B H 1.1264 0.7762 0.5920 0.069 Uiso 1 1 calc R U . . .
H1C H 0.9919 0.7880 0.6165 0.069 Uiso 1 1 calc R U . . .
C2 C 1.2337(2) 0.5268(3) 0.63102(10) 0.0511(6) Uani 1 1 d . . . . .
H2A H 1.2711 0.4640 0.6562 0.077 Uiso 1 1 calc R U . . .
H2B H 1.3005 0.5975 0.6197 0.077 Uiso 1 1 calc R U . . .
H2C H 1.2020 0.4547 0.6071 0.077 Uiso 1 1 calc R U . . .
C3 C 1.1202(2) 0.6278(3) 0.64699(8) 0.0409(5) Uani 1 1 d . . . . .
H3 H 1.1595 0.7118 0.6672 0.049 Uiso 1 1 calc R U . . .
C4 C 1.0488(2) 0.5309(3) 0.72181(7) 0.0394(5) Uani 1 1 d . . . . .
C5 C 1.1871(2) 0.4863(3) 0.73754(9) 0.0551(7) Uani 1 1 d . . . . .
H5A H 1.2117 0.3860 0.7233 0.083 Uiso 1 1 calc R U . . .
H5B H 1.1916 0.4728 0.7702 0.083 Uiso 1 1 calc R U . . .
H5C H 1.2468 0.5714 0.7293 0.083 Uiso 1 1 calc R U . . .
C6 C 1.0126(3) 0.6880(3) 0.74425(9) 0.0571(7) Uani 1 1 d . . . . .
H6A H 1.0721 0.7725 0.7354 0.086 Uiso 1 1 calc R U . . .
H6B H 1.0193 0.6750 0.7769 0.086 Uiso 1 1 calc R U . . .
H6C H 0.9233 0.7172 0.7348 0.086 Uiso 1 1 calc R U . . .
C7 C 0.9532(2) 0.3984(3) 0.73383(8) 0.0432(5) Uani 1 1 d . . . . .
H7A H 0.9869 0.3397 0.7607 0.052 Uiso 1 1 calc R U . . .
H7B H 0.8680 0.4455 0.7404 0.052 Uiso 1 1 calc R U . . .
C8 C 0.9379(2) 0.2848(2) 0.69393(7) 0.0366(5) Uani 1 1 d . . . . .
C9 C 0.8006(2) 0.2151(3) 0.68929(9) 0.0451(5) Uani 1 1 d . . . . .
H9A H 0.7911 0.1525 0.6616 0.068 Uiso 1 1 calc R U . . .
H9B H 0.7369 0.3023 0.6883 0.068 Uiso 1 1 calc R U . . .
H9C H 0.7857 0.1460 0.7150 0.068 Uiso 1 1 calc R U . . .
C10 C 1.0323(2) 0.1440(3) 0.69667(8) 0.0427(5) Uani 1 1 d . . . . .
H10A H 1.0182 0.0820 0.7238 0.064 Uiso 1 1 calc R U . . .
H10B H 1.1218 0.1841 0.6976 0.064 Uiso 1 1 calc R U . . .
H10C H 1.0174 0.0756 0.6703 0.064 Uiso 1 1 calc R U . . .
C11 C 0.97578(18) 0.3956(2) 0.65326(7) 0.0308(4) Uani 1 1 d . . . . .
H11 H 1.0504 0.3437 0.6387 0.037 Uiso 1 1 calc R U . . .
C12 C 0.87016(17) 0.4235(2) 0.61727(6) 0.0273(4) Uani 1 1 d . . . . .
C13 C 0.70640(18) 0.5271(2) 0.57540(7) 0.0324(4) Uani 1 1 d . . . . .
C14 C 0.76585(18) 0.4188(2) 0.54989(7) 0.0322(4) Uani 1 1 d . . . . .
C15 C 0.72697(19) 0.6126(2) 0.65791(7) 0.0335(4) Uani 1 1 d . . . . .
H15 H 0.7855 0.5777 0.6838 0.040 Uiso 1 1 calc R U . . .
C16 C 0.5895(2) 0.5644(3) 0.66862(9) 0.0438(5) Uani 1 1 d . . . . .
H16A H 0.5269 0.6304 0.6511 0.066 Uiso 1 1 calc R U . . .
H16B H 0.5775 0.5802 0.7007 0.066 Uiso 1 1 calc R U . . .
H16C H 0.5756 0.4516 0.6610 0.066 Uiso 1 1 calc R U . . .
C17 C 0.7400(2) 0.7931(3) 0.65436(9) 0.0471(6) Uani 1 1 d . . . . .
H17A H 0.8314 0.8211 0.6508 0.071 Uiso 1 1 calc R U . . .
H17B H 0.7097 0.8431 0.6816 0.071 Uiso 1 1 calc R U . . .
H17C H 0.6874 0.8315 0.6283 0.071 Uiso 1 1 calc R U . . .
C18 C 0.5924(2) 0.6293(3) 0.56220(9) 0.0507(6) Uani 1 1 d . . . . .
H18A H 0.5797 0.6302 0.5295 0.076 Uiso 1 1 calc R U . . .
H18B H 0.6081 0.7386 0.5730 0.076 Uiso 1 1 calc R U . . .
H18C H 0.5145 0.5865 0.5755 0.076 Uiso 1 1 calc R U . . .
C19 C 0.7292(2) 0.3700(3) 0.50308(7) 0.0414(5) Uani 1 1 d . . . . .
H19A H 0.6745 0.2741 0.5035 0.062 Uiso 1 1 calc R U . . .
H19B H 0.8079 0.3468 0.4871 0.062 Uiso 1 1 calc R U . . .
H19C H 0.6809 0.4568 0.4878 0.062 Uiso 1 1 calc R U . . .
C20 C 0.9580(2) 0.2256(2) 0.56265(7) 0.0352(4) Uani 1 1 d . . . . .
H20 H 1.0151 0.1994 0.5897 0.042 Uiso 1 1 calc R U . . .
C21 C 1.0469(2) 0.2836(3) 0.52718(9) 0.0508(6) Uani 1 1 d . . . . .
H21A H 0.9972 0.2948 0.4985 0.076 Uiso 1 1 calc R U . . .
H21B H 1.1173 0.2062 0.5239 0.076 Uiso 1 1 calc R U . . .
H21C H 1.0839 0.3874 0.5361 0.076 Uiso 1 1 calc R U . . .
C22 C 0.8851(3) 0.0738(3) 0.54992(9) 0.0480(6) Uani 1 1 d . . . . .
H22A H 0.8251 0.0473 0.5733 0.072 Uiso 1 1 calc R U . . .
H22B H 0.9471 -0.0138 0.5469 0.072 Uiso 1 1 calc R U . . .
H22C H 0.8358 0.0899 0.5214 0.072 Uiso 1 1 calc R U . . .
S1 S 0.33679(19) 0.0140(2) 0.60028(8) 0.0429(4) Uani 0.600(5) 1 d D . P A 1
O1 O 0.2501(7) 0.1128(9) 0.6211(2) 0.091(3) Uani 0.600(5) 1 d D U P A 1
O2 O 0.4016(13) -0.0958(12) 0.6286(5) 0.093(3) Uani 0.600(5) 1 d D U P A 1
O3 O 0.2863(5) -0.0407(6) 0.55796(15) 0.109(2) Uani 0.600(5) 1 d D U P A 1
S1A S 0.3545(4) 0.0549(4) 0.61450(15) 0.0558(9) Uani 0.400(5) 1 d D . P A 2
O1A O 0.2279(8) 0.0833(16) 0.5996(5) 0.121(5) Uani 0.400(5) 1 d D U P A 2
O2A O 0.3919(15) -0.1099(14) 0.6170(7) 0.098(5) Uani 0.400(5) 1 d D U P A 2
O3A O 0.3996(12) 0.1591(10) 0.6488(2) 0.139(4) Uani 0.400(5) 1 d D U P A 2
F1 F 0.4215(2) 0.2680(3) 0.55879(8) 0.0967(7) Uani 1 1 d . . . . .
C23 C 0.4637(6) 0.1481(7) 0.5837(2) 0.0438(13) Uani 0.600(5) 1 d . . P A 1
F2 F 0.5493(10) 0.0714(13) 0.5586(3) 0.108(3) Uani 0.600(5) 1 d . U P A 1
F3 F 0.5256(6) 0.2091(6) 0.61890(18) 0.132(2) Uani 0.600(5) 1 d . U P A 1
C23A C 0.4370(13) 0.1106(14) 0.5674(4) 0.067(3) Uani 0.400(5) 1 d . . P A 2
F2A F 0.5685(11) 0.1008(19) 0.5797(5) 0.126(6) Uani 0.400(5) 1 d . U P A 2
F3A F 0.4059(15) 0.0419(14) 0.5320(3) 0.204(6) Uani 0.400(5) 1 d . U P A 2

loop_
_atom_site_aniso_label
_atom_site_aniso_U_11
_atom_site_aniso_U_22
_atom_site_aniso_U_33
_atom_site_aniso_U_23
_atom_site_aniso_U_13
_atom_site_aniso_U_12
N1 0.0322(9) 0.0334(9) 0.0385(10) -0.0024(7) -0.0020(7) -0.0024(7)
N2 0.0255(8) 0.0287(8) 0.0342(9) -0.0031(7) -0.0004(6) 0.0043(6)
N3 0.0281(8) 0.0279(8) 0.0308(8) -0.0021(6) -0.0023(6) 0.0034(6)
C1 0.0417(12) 0.0470(13) 0.0499(14) 0.0099(11) 0.0060(10) -0.0041(10)
C2 0.0329(11) 0.0486(13) 0.0729(17) 0.0022(12) 0.0140(11) -0.0018(10)
C3 0.0314(10) 0.0394(11) 0.0519(13) 0.0002(10) 0.0026(9) -0.0012(8)
C4 0.0424(11) 0.0378(11) 0.0370(11) -0.0058(9) -0.0062(9) -0.0011(9)
C5 0.0455(13) 0.0654(16) 0.0524(15) -0.0008(13) -0.0193(11) -0.0040(12)
C6 0.0654(16) 0.0523(15) 0.0531(15) -0.0198(12) -0.0034(12) -0.0028(12)
C7 0.0488(12) 0.0438(12) 0.0369(12) 0.0005(10) 0.0004(9) 0.0025(10)
C8 0.0351(10) 0.0303(10) 0.0440(12) 0.0012(9) -0.0012(9) 0.0005(8)
C9 0.0396(11) 0.0362(11) 0.0595(15) 0.0074(10) 0.0018(10) -0.0055(9)
C10 0.0491(13) 0.0351(11) 0.0434(12) 0.0057(9) -0.0026(10) 0.0097(9)
C11 0.0278(9) 0.0317(9) 0.0323(10) -0.0042(8) -0.0031(7) 0.0053(7)
C12 0.0264(9) 0.0246(8) 0.0307(10) -0.0017(7) -0.0008(7) 0.0016(7)
C13 0.0271(9) 0.0333(10) 0.0362(11) 0.0007(8) -0.0048(8) 0.0028(7)
C14 0.0299(9) 0.0328(9) 0.0333(10) 0.0028(8) -0.0053(8) -0.0002(8)
C15 0.0296(9) 0.0328(10) 0.0383(11) -0.0053(8) 0.0026(8) 0.0056(8)
C16 0.0350(11) 0.0432(12) 0.0537(14) -0.0063(10) 0.0092(10) 0.0039(9)
C17 0.0445(12) 0.0334(11) 0.0639(16) -0.0108(10) 0.0066(11) 0.0024(9)
C18 0.0424(12) 0.0550(14) 0.0532(14) -0.0027(11) -0.0127(11) 0.0182(11)
C19 0.0395(11) 0.0487(12) 0.0352(11) -0.0017(10) -0.0073(9) 0.0025(9)
C20 0.0355(10) 0.0349(10) 0.0349(11) -0.0058(8) 0.0005(8) 0.0095(8)
C21 0.0442(12) 0.0531(14) 0.0563(15) -0.0075(12) 0.0141(11) 0.0033(11)
C22 0.0583(14) 0.0336(11) 0.0523(14) -0.0062(10) 0.0033(11) 0.0053(10)
S1 0.0358(7) 0.0353(8) 0.0584(11) -0.0043(6) 0.0109(6) -0.0007(5)
O1 0.089(5) 0.066(3) 0.124(5) 0.015(3) 0.073(4) 0.038(4)
O2 0.076(5) 0.081(6) 0.120(5) 0.063(4) 0.000(3) 0.010(4)
O3 0.122(4) 0.129(4) 0.076(3) -0.036(3) 0.001(3) -0.075(3)
S1A 0.0584(15) 0.0432(17) 0.067(2) 0.0173(13) 0.0135(14) 0.0083(12)
O1A 0.024(3) 0.108(9) 0.230(15) 0.091(9) 0.005(6) 0.011(4)
O2A 0.048(5) 0.025(3) 0.222(17) 0.035(6) 0.030(7) 0.012(3)
O3A 0.252(12) 0.115(6) 0.047(4) -0.017(4) -0.021(5) 0.002(7)
F1 0.0880(14) 0.0817(13) 0.1221(17) 0.0556(13) 0.0215(12) 0.0017(11)
C23 0.036(2) 0.032(3) 0.063(4) -0.004(2) 0.000(2) -0.0043(18)
F2 0.091(6) 0.088(3) 0.151(7) 0.004(4) 0.078(5) 0.006(3)
F3 0.143(4) 0.122(4) 0.126(4) 0.002(3) -0.055(3) -0.084(3)
C23A 0.072(8) 0.058(6) 0.074(8) -0.014(5) 0.014(5) 0.013(5)
F2A 0.036(3) 0.140(12) 0.205(15) 0.089(10) 0.039(7) 0.018(5)
F3A 0.312(16) 0.221(10) 0.082(5) -0.059(6) 0.064(7) 0.012(10)

loop_
_atom_type_symbol
_atom_type_description
_atom_type_scat_dispersion_real
_atom_type_scat_dispersion_imag
_atom_type_scat_source
C C 0.0033 0.0016 'International Tables Vol C Tables 4.2.6.8 and 6.1.1.4'
H H 0.0000 0.0000 'International Tables Vol C Tables 4.2.6.8 and 6.1.1.4'
N N 0.0061 0.0033 'International Tables Vol C Tables 4.2.6.8 and 6.1.1.4'
O O 0.0106 0.0060 'International Tables Vol C Tables 4.2.6.8 and 6.1.1.4'
F F 0.0171 0.0103 'International Tables Vol C Tables 4.2.6.8 and 6.1.1.4'
S S 0.1246 0.1234 'International Tables Vol C Tables 4.2.6.8 and 6.1.1.4'

loop_
_geom_angle_atom_site_label_1
_geom_angle_atom_site_label_2
_geom_angle_atom_site_label_3
_geom_angle
C11 N1 C3 114.83(17)
C11 N1 C4 111.30(16)
C3 N1 C4 117.40(17)
C12 N2 C13 109.12(16)
C12 N2 C15 124.76(16)
C13 N2 C15 125.66(15)
C12 N3 C14 108.94(16)
C12 N3 C20 125.17(16)
C14 N3 C20 125.89(16)
C3 C1 H1A 109.5
C3 C1 H1B 109.5
H1A C1 H1B 109.5
C3 C1 H1C 109.5
H1A C1 H1C 109.5
H1B C1 H1C 109.5
C3 C2 H2A 109.5
C3 C2 H2B 109.5
H2A C2 H2B 109.5
C3 C2 H2C 109.5
H2A C2 H2C 109.5
H2B C2 H2C 109.5
N1 C3 C1 111.98(17)
N1 C3 C2 117.11(18)
C1 C3 C2 108.0(2)
N1 C3 H3 106.4
C1 C3 H3 106.4
C2 C3 H3 106.4
N1 C4 C5 116.6(2)
N1 C4 C6 109.01(19)
C5 C4 C6 108.6(2)
N1 C4 C7 101.71(16)
C5 C4 C7 110.6(2)
C6 C4 C7 110.2(2)
C4 C5 H5A 109.5
C4 C5 H5B 109.5
H5A C5 H5B 109.5
C4 C5 H5C 109.5
H5A C5 H5C 109.5
H5B C5 H5C 109.5
C4 C6 H6A 109.5
C4 C6 H6B 109.5
H6A C6 H6B 109.5
C4 C6 H6C 109.5
H6A C6 H6C 109.5
H6B C6 H6C 109.5
C8 C7 C4 108.04(18)
C8 C7 H7A 110.1
C4 C7 H7A 110.1
C8 C7 H7B 110.1
C4 C7 H7B 110.1
H7A C7 H7B 108.4
C7 C8 C10 113.41(18)
C7 C8 C9 111.57(19)
C10 C8 C9 107.13(18)
C7 C8 C11 102.32(16)
C10 C8 C11 108.15(17)
C9 C8 C11 114.35(17)
C8 C9 H9A 109.5
C8 C9 H9B 109.5
H9A C9 H9B 109.5
C8 C9 H9C 109.5
H9A C9 H9C 109.5
H9B C9 H9C 109.5
C8 C10 H10A 109.5
C8 C10 H10B 109.5
H10A C10 H10B 109.5
C8 C10 H10C 109.5
H10A C10 H10C 109.5
H10B C10 H10C 109.5
N1 C11 C12 111.34(15)
N1 C11 C8 106.71(16)
C12 C11 C8 116.03(16)
N1 C11 H11 107.5
C12 C11 H11 107.5
C8 C11 H11 107.5
N2 C12 N3 107.49(16)
N2 C12 C11 128.42(17)
N3 C12 C11 123.87(16)
C14 C13 N2 107.53(16)
C14 C13 C18 127.52(19)
N2 C13 C18 124.96(19)
C13 C14 N3 106.88(17)
C13 C14 C19 127.85(18)
N3 C14 C19 125.21(18)
N2 C15 C17 112.69(18)
N2 C15 C16 111.41(17)
C17 C15 C16 111.37(17)
N2 C15 H15 107.0
C17 C15 H15 107.0
C16 C15 H15 107.0
C15 C16 H16A 109.5
C15 C16 H16B 109.5
H16A C16 H16B 109.5
C15 C16 H16C 109.5
H16A C16 H16C 109.5
H16B C16 H16C 109.5
C15 C17 H17A 109.5
C15 C17 H17B 109.5
H17A C17 H17B 109.5
C15 C17 H17C 109.5
H17A C17 H17C 109.5
H17B C17 H17C 109.5
C13 C18 H18A 109.5
C13 C18 H18B 109.5
H18A C18 H18B 109.5
C13 C18 H18C 109.5
H18A C18 H18C 109.5
H18B C18 H18C 109.5
C14 C19 H19A 109.5
C14 C19 H19B 109.5
H19A C19 H19B 109.5
C14 C19 H19C 109.5
H19A C19 H19C 109.5
H19B C19 H19C 109.5
N3 C20 C21 111.87(18)
N3 C20 C22 111.18(18)
C21 C20 C22 113.74(19)
N3 C20 H20 106.5
C21 C20 H20 106.5
C22 C20 H20 106.5
C20 C21 H21A 109.5
C20 C21 H21B 109.5
H21A C21 H21B 109.5
C20 C21 H21C 109.5
H21A C21 H21C 109.5
H21B C21 H21C 109.5
C20 C22 H22A 109.5
C20 C22 H22B 109.5
H22A C22 H22B 109.5
C20 C22 H22C 109.5
H22A C22 H22C 109.5
H22B C22 H22C 109.5
O1 S1 O2 114.8(7)
O1 S1 O3 112.1(4)
O2 S1 O3 118.1(7)
O1 S1 C23 104.0(5)
O2 S1 C23 104.1(6)
O3 S1 C23 101.3(3)
O1A S1A O3A 113.7(8)
O1A S1A O2A 115.5(10)
O3A S1A O2A 118.7(10)
O1A S1A C23A 100.6(8)
O3A S1A C23A 105.5(7)
O2A S1A C23A 99.2(9)
F3 C23 F1 107.1(5)
F3 C23 F2 109.1(7)
F1 C23 F2 104.8(7)
F3 C23 S1 110.7(5)
F1 C23 S1 113.9(4)
F2 C23 S1 110.9(6)
F3A C23A F1 105.5(11)
F3A C23A F2A 114.1(12)
F1 C23A F2A 102.3(11)
F3A C23A S1A 116.8(11)
F1 C23A S1A 110.9(7)
F2A C23A S1A 106.2(10)

loop_
_geom_bond_atom_site_label_1
_geom_bond_atom_site_label_2
_geom_bond_distance
N1 C11 1.454(2)
N1 C3 1.464(3)
N1 C4 1.485(3)
N2 C12 1.343(2)
N2 C13 1.389(3)
N2 C15 1.494(3)
N3 C12 1.351(2)
N3 C14 1.395(2)
N3 C20 1.490(2)
C1 C3 1.518(3)
C1 H1A 0.9800
C1 H1B 0.9800
C1 H1C 0.9800
C2 C3 1.537(3)
C2 H2A 0.9800
C2 H2B 0.9800
C2 H2C 0.9800
C3 H3 1.0000
C4 C5 1.524(3)
C4 C6 1.530(3)
C4 C7 1.537(3)
C5 H5A 0.9800
C5 H5B 0.9800
C5 H5C 0.9800
C6 H6A 0.9800
C6 H6B 0.9800
C6 H6C 0.9800
C7 C8 1.527(3)
C7 H7A 0.9900
C7 H7B 0.9900
C8 C10 1.527(3)
C8 C9 1.530(3)
C8 C11 1.592(3)
C9 H9A 0.9800
C9 H9B 0.9800
C9 H9C 0.9800
C10 H10A 0.9800
C10 H10B 0.9800
C10 H10C 0.9800
C11 C12 1.510(3)
C11 H11 1.0000
C13 C14 1.350(3)
C13 C18 1.490(3)
C14 C19 1.488(3)
C15 C17 1.520(3)
C15 C16 1.521(3)
C15 H15 1.0000
C16 H16A 0.9800
C16 H16B 0.9800
C16 H16C 0.9800
C17 H17A 0.9800
C17 H17B 0.9800
C17 H17C 0.9800
C18 H18A 0.9800
C18 H18B 0.9800
C18 H18C 0.9800
C19 H19A 0.9800
C19 H19B 0.9800
C19 H19C 0.9800
C20 C21 1.514(3)
C20 C22 1.514(3)
C20 H20 1.0000
C21 H21A 0.9800
C21 H21B 0.9800
C21 H21C 0.9800
C22 H22A 0.9800
C22 H22B 0.9800
C22 H22C 0.9800
S1 O1 1.386(5)
S1 O2 1.397(8)
S1 O3 1.419(4)
S1 C23 1.810(6)
S1A O1A 1.378(9)
S1A O3A 1.407(8)
S1A O2A 1.433(9)
S1A C23A 1.742(13)
F1 C23 1.311(7)
F1 C23A 1.349(12)
C23 F3 1.306(7)
C23 F2 1.347(10)
C23A F3A 1.232(14)
C23A F2A 1.389(19)
